data_9015141
loop_
_publ_author_name
'Bindi, L.'
'Keutsch, F. N.'
'Bonazzi, P.'

_publ_section_title
;
 Menchettiite, AgPb2.40Mn1.60Sb3As2S12, a new sulfosalt,
 belonging to the lillianite series from the Uchucchacua polymetallic
 deposit, Lima Department, Peru
 Note site occupancy model II
;
_journal_name_full 'American Mineralogist'
_journal_page_first 440
_journal_page_last 446
_journal_paper_doi 10.2138/am.2012.3944
_journal_volume 97
_journal_year 2012
_chemical_compound_source 'Uchucchacua, Lima Department, Peru'
_chemical_formula_sum 'Ag As1.89 Mn1.6 Pb2.28 S12 Sb3.15'
_chemical_name_mineral Menchettiite
_space_group_IT_number 14
_symmetry_space_group_name_Hall '-P 2yn'
_symmetry_space_group_name_H-M 'P 1 21/n 1'
_cell_angle_alpha 90
_cell_angle_beta 90.08
_cell_angle_gamma 90
_cell_length_a 19.233
_cell_length_b 12.633
_cell_length_c 8.476
_cell_formula_units_Z 4
_cell_volume 2059.416
_database_code_amcsd 0018782
_exptl_crystal_density_diffrn 5.090
_cod_original_formula_sum 'Mn1.6 Pb2.28 As1.89 Sb3.15 Ag S12'
_cod_database_code 9015141

loop_
_space_group_symop_operation_xyz
x,y,z
1/2+x,1/2-y,1/2+z
1/2-x,1/2+y,1/2-z
-x,-y,-z

loop_
_atom_site_aniso_label
_atom_site_aniso_U_11
_atom_site_aniso_U_22
_atom_site_aniso_U_33
_atom_site_aniso_U_12
_atom_site_aniso_U_13
_atom_site_aniso_U_23
MnM1 0.05900 0.11800 0.05600 0.01300 0.01300 0.01500
PbM1 0.05900 0.11800 0.05600 0.01300 0.01300 0.01500
AsM2 0.03500 0.02600 0.04400 -0.00600 0.00500 -0.00800
SbM2 0.03500 0.02600 0.04400 -0.00600 0.00500 -0.00800
PbM3 0.05600 0.09700 0.06400 0.02600 0.01000 0.01800
SbM3 0.05600 0.09700 0.06400 0.02600 0.01000 0.01800
AgM4 0.07400 0.08500 0.07400 0.04900 0.02400 0.01600
SbM5 0.03200 0.04600 0.03800 0.00400 -0.00070 -0.00100
PbM5 0.03200 0.04600 0.03800 0.00400 -0.00070 -0.00100
SbM6 0.05600 0.03500 0.04600 -0.00200 0.00800 -0.00200
SbM7 0.02600 0.05400 0.05800 0.00500 0.00300 -0.02300
AsM7 0.02600 0.05400 0.05800 0.00500 0.00300 -0.02300
PbM8 0.03310 0.03540 0.04970 0.00220 -0.00580 0.00100
MnM9 0.02400 0.02400 0.03300 -0.00300 -0.00100 0.00600
AsM10 0.02600 0.01500 0.02600 0.00100 0.00200 0.00400
S1 0.03300 0.04300 0.03100 0.00500 0.00500 0.01600
S2 0.03400 0.03300 0.05000 0.00600 0.00700 0.00600
S3 0.04100 0.03000 0.03400 0.01100 -0.00200 -0.00200
S4 0.02700 0.02500 0.02000 -0.00400 0.00400 -0.00500
S5 0.04200 0.01800 0.06700 0.00000 0.01000 0.00300
S6 0.02800 0.03200 0.08400 -0.00900 -0.00100 0.00500
S7 0.03300 0.01600 0.07300 -0.00500 0.00500 0.00300
S8 0.04500 0.05300 0.03300 0.01600 -0.00200 0.00700
S9 0.03000 0.02200 0.06200 0.00500 0.00200 0.00800
S10 0.03300 0.02300 0.07900 0.00800 0.01900 -0.01900
S11 0.03400 0.03200 0.03000 0.00800 -0.00500 0.00300
S12 0.02600 0.03500 0.01900 -0.00300 -0.00200 0.00700

loop_
_atom_site_label
_atom_site_fract_x
_atom_site_fract_y
_atom_site_fract_z
_atom_site_occupancy
_atom_site_U_iso_or_equiv
MnM1 0.13730 0.35420 0.13130 0.60000 0.07800
PbM1 0.13730 0.35420 0.13130 0.40000 0.07800
AsM2 0.06050 0.62710 0.12200 0.57000 0.03500
SbM2 0.06050 0.62710 0.12200 0.35000 0.03500
PbM3 0.24270 0.57500 0.38180 0.65000 0.07200
SbM3 0.24270 0.57500 0.38180 0.35000 0.07200
AgM4 0.35930 0.33200 0.12960 1.00000 0.07800
SbM5 0.45290 0.60060 0.13020 0.77000 0.03900
PbM5 0.45290 0.60060 0.13020 0.23000 0.03900
SbM6 0.11850 0.34440 0.61770 1.00000 0.04570
SbM7 0.05350 0.64350 0.64420 0.68000 0.04600
AsM7 0.05350 0.64350 0.64420 0.32000 0.04600
PbM8 0.24490 0.58650 0.88090 1.00000 0.03940
MnM9 0.36430 0.35190 0.62300 1.00000 0.02700
AsM10 0.43770 0.61060 0.63620 1.00000 0.02240
S1 0.10040 0.50710 0.33100 1.00000 0.03600
S2 -0.00650 0.23780 0.15700 1.00000 0.03900
S3 0.25530 0.43990 0.14200 1.00000 0.03500
S4 0.16300 0.72610 0.10200 1.00000 0.02400
S5 0.39160 0.51280 0.43100 1.00000 0.04200
S6 0.34400 0.72130 0.10900 1.00000 0.04800
S7 0.09270 0.51050 0.91400 1.00000 0.04100
S8 0.48380 0.28000 0.07600 1.00000 0.04400
S9 0.23700 0.42840 0.61900 1.00000 0.03800
S10 0.16500 0.72420 0.63800 1.00000 0.04500
S11 0.40050 0.49540 0.83000 1.00000 0.03200
S12 0.34290 0.73000 0.65800 1.00000 0.02700

loop_
_cod_related_entry_id
_cod_related_entry_database
_cod_related_entry_code
1 AMCSD 0018782
